data_4502781
loop_
_publ_author_name
'Bhattacharya, Suman'
'Saha, Binoy K.'

_publ_section_title
;
 Isostructurality in the Guest Free Forms and in the Clathrates of
 1,3,5-Triethyl-2,4,6-tris(4-halophenoxy)methylbenzenes
;
_journal_issue 1
_journal_name_full 'Crystal Growth &amp; Design'
_journal_page_first 169
_journal_paper_doi 10.1021/cg2009144
_journal_volume 12
_journal_year 2012
_chemical_formula_moiety 'C33 H33 I3 O3'
_chemical_formula_sum 'C33 H33 I3 O3'
_chemical_formula_weight 858.29
_chemical_name_common
;
1I
;
_chemical_name_systematic
;
1,3,5-triethyl-2,4,6-tris(4-iodophenoxy)methylbenzene
;
_space_group_crystal_system monoclinic
_space_group_IT_number 14
_space_group_name_Hall '-P 2yn'
_space_group_name_H-M_alt 'P 1 21/n 1'
_symmetry_space_group_name_Hall '-P 2yn'
_symmetry_space_group_name_H-M 'P 1 21/n 1'
_atom_sites_solution_hydrogens geom
_atom_sites_solution_primary direct
_atom_sites_solution_secondary difmap
_audit_creation_date 2011-09-21
_audit_creation_method
;
  Olex2 1.1
  (compiled 2011.08.18 svn.r1932, GUI svn.r3819)
;
_cell_angle_alpha 90.00
_cell_angle_beta 93.168(9)
_cell_angle_gamma 90.00
_cell_formula_units_Z 4
_cell_length_a 9.9115(9)
_cell_length_b 13.3645(11)
_cell_length_c 24.952(3)
_cell_measurement_reflns_used 3299
_cell_measurement_temperature 298(2)
_cell_measurement_theta_max 29.3002
_cell_measurement_theta_min 2.5516
_cell_volume 3300.1(6)
_computing_cell_refinement
;
CrysAlisPro, Oxford Diffraction Ltd.,
Version 1.171.33.66 (release 28-04-2010 CrysAlis171 .NET)
(compiled Apr 28 2010,14:27:37)
;
_computing_data_collection
;
CrysAlisPro, Oxford Diffraction Ltd.,
Version 1.171.33.66 (release 28-04-2010 CrysAlis171 .NET)
(compiled Apr 28 2010,14:27:37)
;
_computing_data_reduction
;
CrysAlisPro, Oxford Diffraction Ltd.,
Version 1.171.33.66 (release 28-04-2010 CrysAlis171 .NET)
(compiled Apr 28 2010,14:27:37)
;
_computing_molecular_graphics
;
O. V. Dolomanov, L. J. Bourhis, R. J. Gildea, J. A. K. Howard and H. Puschmann,
OLEX2: a complete structure solution, refinement and analysis program.
J. Appl. Cryst. (2009). 42, 339-341.
;
_computing_publication_material
;
O. V. Dolomanov, L. J. Bourhis, R. J. Gildea, J. A. K. Howard and H. Puschmann,
OLEX2: a complete structure solution, refinement and analysis program.
J. Appl. Cryst. (2009). 42, 339-341.
;
_computing_structure_refinement
;
XL, G.M. Sheldrick, Acta Cryst.
(2008). A64, 112-122
;
_computing_structure_solution 'SHELXS-97 (Sheldrick, 1990)'
_diffrn_ambient_temperature 298(2)
_diffrn_detector_area_resol_mean 15.9821
_diffrn_measured_fraction_theta_full 0.993
_diffrn_measured_fraction_theta_max 0.855
_diffrn_measurement_details
;
  1 omega  -92.00  -63.00   1.0000   20.0000
omega____ theta____ kappa____ phi______ frames
    -      -17.3397  179.0000   60.0000 29

  2 omega  -13.00   83.00   1.0000   20.0000
omega____ theta____ kappa____ phi______ frames
    -       18.9803    0.0000   60.0000 96

  3 omega   -2.00   74.00   1.0000   20.0000
omega____ theta____ kappa____ phi______ frames
    -       18.9803   37.0000  -60.0000 76

  4 omega  -43.00   55.00   1.0000   20.0000
omega____ theta____ kappa____ phi______ frames
    -      -17.3397   37.0000  -30.0000 98

  5 omega   34.00   63.00   1.0000   20.0000
omega____ theta____ kappa____ phi______ frames
    -       18.9803  179.0000  150.0000 29
;
_diffrn_measurement_device_type 'Xcalibur, Eos'
_diffrn_measurement_method '\w scans'
_diffrn_orient_matrix_UB_11 -0.0023099197
_diffrn_orient_matrix_UB_12 0.0192846907
_diffrn_orient_matrix_UB_13 0.0264192486
_diffrn_orient_matrix_UB_21 -0.0680151792
_diffrn_orient_matrix_UB_22 -0.0160640270
_diffrn_orient_matrix_UB_23 0.0009009763
_diffrn_orient_matrix_UB_31 0.0226621887
_diffrn_orient_matrix_UB_32 -0.0466680322
_diffrn_orient_matrix_UB_33 0.0106390380
_diffrn_radiation_monochromator graphite
_diffrn_radiation_type 'Mo K\a'
_diffrn_radiation_wavelength 0.7107
_diffrn_reflns_av_R_equivalents 0.0538
_diffrn_reflns_av_unetI/netI 0.1053
_diffrn_reflns_limit_h_max 13
_diffrn_reflns_limit_h_min -12
_diffrn_reflns_limit_k_max 18
_diffrn_reflns_limit_k_min -17
_diffrn_reflns_limit_l_max 34
_diffrn_reflns_limit_l_min -33
_diffrn_reflns_number 21550
_diffrn_reflns_theta_full 25.00
_diffrn_reflns_theta_max 29.37
_diffrn_reflns_theta_min 2.56
_diffrn_source 'Enhance (Mo) X-ray Source'
_exptl_absorpt_coefficient_mu 2.871
_exptl_absorpt_correction_T_max 0.596
_exptl_absorpt_correction_T_min 0.473
_exptl_absorpt_correction_type multi-scan
_exptl_absorpt_process_details
;
CrysAlisPro, Oxford Diffraction Ltd.,
Version 1.171.33.66 (release 28-04-2010 CrysAlis171 .NET)
(compiled Apr 28 2010,14:27:37)
Empirical absorption correction using spherical harmonics,
 implemented in SCALE3 ABSPACK scaling algorithm.
;
_exptl_crystal_colour colorless
_exptl_crystal_density_diffrn 1.727
_exptl_crystal_density_method 'not measured'
_exptl_crystal_description block
_exptl_crystal_F_000 1656
_exptl_crystal_size_max 0.34
_exptl_crystal_size_mid 0.22
_exptl_crystal_size_min 0.18
_refine_diff_density_max 1.206
_refine_diff_density_min -0.928
_refine_diff_density_rms 0.080
_refine_ls_extinction_method none
_refine_ls_goodness_of_fit_ref 0.787
_refine_ls_hydrogen_treatment constr
_refine_ls_matrix_type full
_refine_ls_number_parameters 374
_refine_ls_number_reflns 9062
_refine_ls_number_restraints 0
_refine_ls_restrained_S_all 0.787
_refine_ls_R_factor_all 0.1490
_refine_ls_R_factor_gt 0.0446
_refine_ls_shift/su_max 0.001
_refine_ls_shift/su_mean 0.000
_refine_ls_structure_factor_coef Fsqd
_refine_ls_weighting_details 'calc w=1/[\s^2^(Fo^2^)+(0.0549P)^2^+0.0000P] where P=(Fo^2^+2Fc^2^)/3'
_refine_ls_weighting_scheme calc
_refine_ls_wR_factor_gt 0.0936
_refine_ls_wR_factor_ref 0.1122
_reflns_number_gt 3014
_reflns_number_total 9062
_reflns_threshold_expression >2sigma(I)
_cod_data_source_file cg2009144_si_001.cif
_cod_data_source_block 1I
_cod_original_cell_volume 3300.2(6)
_cod_database_code 4502781

loop_
_space_group_symop_id
_space_group_symop_operation_xyz
1 'x, y, z'
2 '-x+1/2, y+1/2, -z+1/2'
3 '-x, -y, -z'
4 'x-1/2, -y-1/2, z-1/2'

loop_
_atom_site_label
_atom_site_type_symbol
_atom_site_fract_x
_atom_site_fract_y
_atom_site_fract_z
_atom_site_U_iso_or_equiv
_atom_site_adp_type
_atom_site_occupancy
_atom_site_symmetry_multiplicity
_atom_site_calc_flag
_atom_site_refinement_flags
_atom_site_disorder_assembly
_atom_site_disorder_group
I2 I 1.28966(4) 0.30577(4) 0.719169(19) 0.08942(18) Uani 1 1 d . . .
I1 I 0.04406(5) -0.52579(3) 0.59371(3) 0.1194(3) Uani 1 1 d . . .
O2 O 0.7407(3) 0.1842(2) 0.60458(14) 0.0596(9) Uani 1 1 d . . .
C25 C 1.1025(6) 0.2601(4) 0.6825(2) 0.0566(14) Uani 1 1 d . . .
C3 C 0.5061(5) 0.1760(4) 0.5856(2) 0.0531(14) Uani 1 1 d . . .
O1 O 0.2333(4) -0.0859(2) 0.57543(17) 0.0716(11) Uani 1 1 d . . .
O3 O 0.4190(5) 0.2783(3) 0.4208(2) 0.0895(14) Uani 1 1 d . . .
C16 C 0.1950(5) -0.1837(4) 0.5764(2) 0.0535(14) Uani 1 1 d . . .
C22 C 0.8557(5) 0.2113(3) 0.63306(19) 0.0438(12) Uani 1 1 d . . .
C2 C 0.4555(5) 0.0779(3) 0.5840(2) 0.0550(14) Uani 1 1 d . . .
C7 C 0.3233(8) -0.0602(4) 0.5356(3) 0.093(2) Uani 1 1 d . . .
H7A H 0.2795 -0.0704 0.5003 0.111 Uiso 1 1 calc R . .
H7B H 0.4024 -0.1031 0.5388 0.111 Uiso 1 1 calc R . .
C4 C 0.4654(5) 0.2444(3) 0.5450(2) 0.0546(14) Uani 1 1 d . . .
C10 C 0.4985(6) 0.0051(4) 0.6284(2) 0.0668(16) Uani 1 1 d . . .
H10A H 0.4917 -0.0626 0.6145 0.080 Uiso 1 1 calc R . .
H10B H 0.5924 0.0174 0.6395 0.080 Uiso 1 1 calc R . .
C8 C 0.6139(5) 0.2059(4) 0.6281(2) 0.0575(14) Uani 1 1 d . . .
H8A H 0.6072 0.2765 0.6366 0.069 Uiso 1 1 calc R . .
H8B H 0.6051 0.1673 0.6607 0.069 Uiso 1 1 calc R . .
C24 C 0.9861(6) 0.2815(4) 0.7073(2) 0.0582(14) Uani 1 1 d . . .
H24 H 0.9904 0.3126 0.7407 0.070 Uiso 1 1 calc R . .
C19 C 0.1045(5) -0.3767(4) 0.5858(3) 0.0628(16) Uani 1 1 d . . .
C23 C 0.8624(5) 0.2569(4) 0.6827(2) 0.0521(13) Uani 1 1 d . . .
H23 H 0.7833 0.2711 0.6997 0.063 Uiso 1 1 calc R . .
C26 C 1.0989(6) 0.2133(4) 0.6336(2) 0.0614(15) Uani 1 1 d . . .
H26 H 1.1784 0.1976 0.6174 0.074 Uiso 1 1 calc R . .
C27 C 0.9760(6) 0.1902(4) 0.6093(2) 0.0596(14) Uani 1 1 d . . .
H27 H 0.9727 0.1594 0.5759 0.072 Uiso 1 1 calc R . .
C21 C 0.1332(6) -0.2136(5) 0.6216(3) 0.0666(16) Uani 1 1 d . . .
H21 H 0.1206 -0.1678 0.6489 0.080 Uiso 1 1 calc R . .
C1 C 0.3661(6) 0.0488(4) 0.5420(3) 0.077(2) Uani 1 1 d . . .
C9 C 0.3249(7) 0.2867(4) 0.4617(3) 0.083(2) Uani 1 1 d . . .
H9A H 0.2346 0.2704 0.4474 0.100 Uiso 1 1 calc R . .
H9B H 0.3243 0.3545 0.4756 0.100 Uiso 1 1 calc R . .
C20 C 0.0902(6) -0.3100(5) 0.6268(3) 0.0758(18) Uani 1 1 d . . .
H20 H 0.0512 -0.3304 0.6580 0.091 Uiso 1 1 calc R . .
C12 C 0.5250(6) 0.3479(3) 0.5442(2) 0.0618(15) Uani 1 1 d . . .
H12A H 0.5309 0.3694 0.5072 0.074 Uiso 1 1 calc R . .
H12B H 0.6158 0.3462 0.5607 0.074 Uiso 1 1 calc R . .
C5 C 0.3687(7) 0.2146(4) 0.5055(3) 0.081(2) Uani 1 1 d . . .
C18 C 0.1657(6) -0.3467(4) 0.5406(3) 0.0696(17) Uani 1 1 d . . .
H18 H 0.1771 -0.3923 0.5131 0.083 Uiso 1 1 calc R . .
C13 C 0.4417(7) 0.4227(4) 0.5735(3) 0.087(2) Uani 1 1 d . . .
H13A H 0.3516 0.4247 0.5573 0.131 Uiso 1 1 calc R . .
H13B H 0.4821 0.4878 0.5715 0.131 Uiso 1 1 calc R . .
H13C H 0.4384 0.4031 0.6104 0.131 Uiso 1 1 calc R . .
C28 C 0.4018(6) 0.3400(4) 0.3773(3) 0.0700(17) Uani 1 1 d . . .
C17 C 0.2102(5) -0.2505(4) 0.5355(2) 0.0619(15) Uani 1 1 d . . .
H17 H 0.2505 -0.2306 0.5044 0.074 Uiso 1 1 calc R . .
C33 C 0.2894(6) 0.3980(4) 0.3650(3) 0.086(2) Uani 1 1 d . . .
H33 H 0.2168 0.3960 0.3871 0.103 Uiso 1 1 calc R . .
C29 C 0.5087(7) 0.3462(5) 0.3446(3) 0.082(2) Uani 1 1 d . . .
H29 H 0.5862 0.3088 0.3528 0.098 Uiso 1 1 calc R . .
C11 C 0.4140(8) 0.0136(5) 0.6768(3) 0.103(2) Uani 1 1 d . . .
H11A H 0.3214 -0.0015 0.6665 0.154 Uiso 1 1 calc R . .
H11B H 0.4202 0.0804 0.6909 0.154 Uiso 1 1 calc R . .
H11C H 0.4466 -0.0329 0.7039 0.154 Uiso 1 1 calc R . .
C30 C 0.5029(7) 0.4068(5) 0.3000(3) 0.0788(18) Uani 1 1 d . . .
H30 H 0.5755 0.4097 0.2780 0.095 Uiso 1 1 calc R . .
C32 C 0.2837(6) 0.4589(5) 0.3203(3) 0.085(2) Uani 1 1 d . . .
H32 H 0.2070 0.4973 0.3122 0.102 Uiso 1 1 calc R . .
C31 C 0.3897(7) 0.4629(4) 0.2882(2) 0.0680(16) Uani 1 1 d . . .
I3 I 0.37755(5) 0.55533(4) 0.220142(18) 0.09432(19) Uani 1 1 d . . .
C6 C 0.3193(8) 0.1189(5) 0.5036(3) 0.121(3) Uani 1 1 d . . .
C0AA C 0.183(2) 0.0736(12) 0.4252(6) 0.090(5) Uani 0.50 1 d P A 1
H0AA H 0.1008 0.0571 0.4051 0.135 Uiso 0.50 1 calc PR A 1
H0AB H 0.2412 0.0161 0.4272 0.135 Uiso 0.50 1 calc PR A 1
H0AC H 0.2275 0.1275 0.4079 0.135 Uiso 0.50 1 calc PR A 1
C C 0.151(2) 0.1056(13) 0.4820(8) 0.077(5) Uani 0.50 1 d P A 1
HA H 0.1045 0.0540 0.5013 0.092 Uiso 0.50 1 calc PR A 1
HB H 0.1006 0.1680 0.4827 0.092 Uiso 0.50 1 calc PR A 1
C14 C 0.2508(13) 0.0788(10) 0.4496(6) 0.054(4) Uani 0.50 1 d P A 2
H14A H 0.2666 0.1234 0.4200 0.065 Uiso 0.50 1 calc PR A 2
H14B H 0.2832 0.0124 0.4413 0.065 Uiso 0.50 1 calc PR A 2
C15 C 0.1049(19) 0.0770(14) 0.4619(9) 0.077(5) Uani 0.50 1 d P A 2
H15A H 0.0504 0.0691 0.4291 0.115 Uiso 0.50 1 calc PR A 2
H15B H 0.0818 0.1387 0.4788 0.115 Uiso 0.50 1 calc PR A 2
H15C H 0.0887 0.0221 0.4855 0.115 Uiso 0.50 1 calc PR A 2

loop_
_atom_site_aniso_label
_atom_site_aniso_U_11
_atom_site_aniso_U_22
_atom_site_aniso_U_33
_atom_site_aniso_U_23
_atom_site_aniso_U_13
_atom_site_aniso_U_12
I2 0.0668(3) 0.1147(4) 0.0844(3) -0.0107(3) -0.0167(2) -0.0136(2)
I1 0.0986(4) 0.0562(3) 0.2084(7) 0.0383(3) 0.0529(4) -0.0112(2)
O2 0.054(2) 0.069(2) 0.055(2) -0.0145(19) -0.0006(18) -0.0074(18)
C25 0.057(4) 0.054(3) 0.058(4) 0.006(3) -0.011(3) -0.010(3)
C3 0.058(3) 0.043(3) 0.057(4) 0.009(3) -0.005(3) -0.002(2)
O1 0.089(3) 0.039(2) 0.085(3) 0.001(2) -0.003(2) -0.015(2)
O3 0.097(4) 0.062(3) 0.107(4) 0.023(3) -0.025(3) 0.014(2)
C16 0.057(3) 0.045(3) 0.059(4) 0.003(3) -0.001(3) -0.001(3)
C22 0.055(3) 0.040(3) 0.036(3) -0.001(2) -0.001(3) -0.007(2)
C2 0.056(3) 0.039(3) 0.068(4) 0.019(3) -0.010(3) -0.004(2)
C7 0.146(7) 0.049(4) 0.081(5) 0.018(3) -0.025(5) -0.031(4)
C4 0.054(3) 0.038(3) 0.072(4) 0.003(3) 0.000(3) -0.005(2)
C10 0.075(4) 0.060(4) 0.063(4) 0.009(3) -0.010(3) 0.001(3)
C8 0.050(3) 0.057(3) 0.065(4) -0.009(3) 0.002(3) -0.004(3)
C24 0.066(4) 0.059(3) 0.049(4) -0.007(3) -0.007(3) -0.003(3)
C19 0.056(4) 0.045(3) 0.089(5) 0.019(4) 0.011(3) 0.004(3)
C23 0.057(4) 0.051(3) 0.049(4) -0.004(3) 0.009(3) -0.007(3)
C26 0.060(4) 0.063(4) 0.061(4) 0.003(3) 0.004(3) 0.000(3)
C27 0.068(4) 0.066(4) 0.045(3) -0.011(3) 0.006(3) -0.008(3)
C21 0.062(4) 0.070(4) 0.069(5) -0.001(3) 0.010(3) 0.007(3)
C1 0.102(5) 0.039(3) 0.085(5) 0.019(3) -0.039(4) -0.023(3)
C9 0.088(5) 0.057(4) 0.099(6) 0.025(4) -0.036(4) -0.016(3)
C20 0.059(4) 0.090(5) 0.079(5) 0.025(4) 0.008(3) -0.006(3)
C12 0.073(4) 0.041(3) 0.071(4) 0.002(3) 0.005(3) -0.007(3)
C5 0.104(5) 0.040(3) 0.093(5) 0.017(3) -0.046(4) -0.014(3)
C18 0.079(4) 0.038(3) 0.095(5) -0.008(3) 0.031(4) -0.012(3)
C13 0.120(6) 0.045(3) 0.099(5) -0.005(3) 0.029(4) -0.001(3)
C28 0.064(4) 0.052(4) 0.092(5) 0.001(4) -0.015(4) 0.000(3)
C17 0.071(4) 0.052(3) 0.064(4) 0.002(3) 0.020(3) -0.004(3)
C33 0.062(4) 0.081(4) 0.116(6) 0.046(4) 0.000(4) 0.006(3)
C29 0.087(5) 0.068(4) 0.088(6) -0.013(4) -0.018(4) 0.024(4)
C11 0.121(6) 0.095(5) 0.092(6) 0.033(4) 0.006(5) -0.001(5)
C30 0.075(5) 0.081(4) 0.081(5) -0.023(4) 0.008(4) 0.007(4)
C32 0.059(4) 0.087(5) 0.109(6) 0.051(4) -0.001(4) -0.001(3)
C31 0.069(4) 0.061(4) 0.072(4) -0.003(3) -0.009(3) -0.013(3)
I3 0.1004(4) 0.1142(4) 0.0680(3) 0.0130(3) 0.0008(2) -0.0206(3)
C6 0.148(7) 0.076(4) 0.130(7) 0.054(4) -0.095(5) -0.058(5)
C0AA 0.110(15) 0.093(11) 0.068(12) -0.012(9) 0.001(11) 0.010(10)
C 0.098(16) 0.054(10) 0.078(14) -0.015(9) 0.003(11) -0.003(9)
C14 0.064(9) 0.054(7) 0.042(8) 0.017(7) -0.020(7) -0.004(7)
C15 0.071(12) 0.077(12) 0.082(16) -0.002(10) -0.004(10) -0.027(8)

loop_
_atom_type_symbol
_atom_type_description
_atom_type_scat_dispersion_real
_atom_type_scat_dispersion_imag
_atom_type_scat_source
C C 0.0033 0.0016 'International Tables Vol C Tables 4.2.6.8 and 6.1.1.4'
H H 0.0000 0.0000 'International Tables Vol C Tables 4.2.6.8 and 6.1.1.4'
O O 0.0106 0.0060 'International Tables Vol C Tables 4.2.6.8 and 6.1.1.4'
I I -0.4742 1.8119 'International Tables Vol C Tables 4.2.6.8 and 6.1.1.4'

loop_
_geom_angle_atom_site_label_1
_geom_angle_atom_site_label_2
_geom_angle_atom_site_label_3
_geom_angle
C22 O2 C8 117.2(4)
C24 C25 I2 119.0(4)
C26 C25 I2 119.8(4)
C26 C25 C24 121.1(5)
C2 C3 C4 120.0(4)
C2 C3 C8 120.1(4)
C4 C3 C8 119.8(4)
C16 O1 C7 115.6(4)
C28 O3 C9 117.6(5)
O1 C16 C21 115.5(5)
O1 C16 C17 124.8(5)
C17 C16 C21 119.6(5)
O2 C22 C23 125.8(5)
O2 C22 C27 116.0(4)
C23 C22 C27 118.2(5)
C3 C2 C10 119.6(5)
C1 C2 C3 119.6(4)
C1 C2 C10 120.9(4)
O1 C7 H7A 109.7
O1 C7 H7B 109.7
O1 C7 C1 110.0(6)
H7A C7 H7B 108.2
C1 C7 H7A 109.7
C1 C7 H7B 109.7
C3 C4 C12 120.6(5)
C5 C4 C3 118.8(4)
C5 C4 C12 120.5(4)
C2 C10 H10A 109.0
C2 C10 H10B 109.0
H10A C10 H10B 107.8
C11 C10 C2 113.0(5)
C11 C10 H10A 109.0
C11 C10 H10B 109.0
O2 C8 C3 104.9(4)
O2 C8 H8A 110.8
O2 C8 H8B 110.8
C3 C8 H8A 110.8
C3 C8 H8B 110.8
H8A C8 H8B 108.8
C25 C24 H24 120.0
C25 C24 C23 120.0(5)
C23 C24 H24 120.0
C20 C19 I1 120.4(5)
C18 C19 I1 120.0(5)
C18 C19 C20 119.5(5)
C22 C23 C24 120.1(5)
C22 C23 H23 119.9
C24 C23 H23 119.9
C25 C26 H26 120.7
C27 C26 C25 118.5(5)
C27 C26 H26 120.7
C22 C27 H27 119.0
C26 C27 C22 122.0(5)
C26 C27 H27 119.0
C16 C21 H21 119.7
C20 C21 C16 120.6(6)
C20 C21 H21 119.7
C2 C1 C7 120.6(5)
C2 C1 C6 120.1(5)
C6 C1 C7 119.3(5)
O3 C9 H9A 110.3
O3 C9 H9B 110.3
O3 C9 C5 107.2(6)
H9A C9 H9B 108.5
C5 C9 H9A 110.3
C5 C9 H9B 110.3
C19 C20 H20 120.1
C21 C20 C19 119.8(6)
C21 C20 H20 120.1
C4 C12 H12A 109.2
C4 C12 H12B 109.2
C4 C12 C13 112.1(5)
H12A C12 H12B 107.9
C13 C12 H12A 109.2
C13 C12 H12B 109.2
C4 C5 C9 119.4(5)
C6 C5 C4 121.4(5)
C6 C5 C9 119.1(5)
C19 C18 H18 119.5
C17 C18 C19 120.9(5)
C17 C18 H18 119.5
C12 C13 H13A 109.5
C12 C13 H13B 109.5
C12 C13 H13C 109.5
H13A C13 H13B 109.5
H13A C13 H13C 109.5
H13B C13 H13C 109.5
O3 C28 C33 125.4(7)
O3 C28 C29 116.2(6)
C29 C28 C33 118.4(6)
C16 C17 H17 120.2
C18 C17 C16 119.5(5)
C18 C17 H17 120.2
C28 C33 H33 119.7
C28 C33 C32 120.5(7)
C32 C33 H33 119.7
C28 C29 H29 119.5
C30 C29 C28 121.1(6)
C30 C29 H29 119.5
C10 C11 H11A 109.5
C10 C11 H11B 109.5
C10 C11 H11C 109.5
H11A C11 H11B 109.5
H11A C11 H11C 109.5
H11B C11 H11C 109.5
C29 C30 H30 120.2
C31 C30 C29 119.7(6)
C31 C30 H30 120.2
C33 C32 H32 119.9
C31 C32 C33 120.1(6)
C31 C32 H32 119.9
C30 C31 I3 120.5(5)
C32 C31 C30 120.2(6)
C32 C31 I3 119.3(5)
C1 C6 C 114.8(8)
C1 C6 C14 118.0(7)
C5 C6 C1 119.9(5)
C5 C6 C 116.3(8)
C5 C6 C14 119.0(7)
C14 C6 C 48.3(8)
C6 C HA 112.9
C6 C HB 112.9
C0AA C C6 93.9(17)
C0AA C HA 112.9
C0AA C HB 112.9
HA C HB 110.4
C6 C14 H14A 111.4
C6 C14 H14B 111.4
H14A C14 H14B 109.2
C15 C14 C6 102.0(16)
C15 C14 H14A 111.4
C15 C14 H14B 111.4
C14 C15 H15A 109.5
C14 C15 H15B 109.5
C14 C15 H15C 109.5
H15A C15 H15B 109.5
H15A C15 H15C 109.5
H15B C15 H15C 109.5

loop_
_geom_bond_atom_site_label_1
_geom_bond_atom_site_label_2
_geom_bond_distance
I2 C25 2.113(5)
I1 C19 2.093(5)
O2 C22 1.358(5)
O2 C8 1.446(6)
C25 C24 1.370(7)
C25 C26 1.368(7)
C3 C2 1.404(6)
C3 C4 1.406(7)
C3 C8 1.518(7)
O1 C16 1.361(6)
O1 C7 1.414(8)
O3 C9 1.424(8)
O3 C28 1.368(7)
C16 C21 1.372(7)
C16 C17 1.371(7)
C22 C23 1.379(6)
C22 C27 1.389(7)
C2 C10 1.517(7)
C2 C1 1.391(7)
C7 H7A 0.9700
C7 H7B 0.9700
C7 C1 1.523(7)
C4 C12 1.505(6)
C4 C5 1.394(7)
C10 H10A 0.9700
C10 H10B 0.9700
C10 C11 1.511(8)
C8 H8A 0.9700
C8 H8B 0.9700
C24 H24 0.9300
C24 C23 1.380(6)
C19 C20 1.370(8)
C19 C18 1.368(8)
C23 H23 0.9300
C26 H26 0.9300
C26 C27 1.366(7)
C27 H27 0.9300
C21 H21 0.9300
C21 C20 1.366(8)
C1 C6 1.400(8)
C9 H9A 0.9700
C9 H9B 0.9700
C9 C5 1.503(8)
C20 H20 0.9300
C12 H12A 0.9700
C12 H12B 0.9700
C12 C13 1.511(7)
C5 C6 1.369(7)
C18 H18 0.9300
C18 C17 1.367(7)
C13 H13A 0.9600
C13 H13B 0.9600
C13 H13C 0.9600
C28 C33 1.377(8)
C28 C29 1.375(9)
C17 H17 0.9300
C33 H33 0.9300
C33 C32 1.379(8)
C29 H29 0.9300
C29 C30 1.374(8)
C11 H11A 0.9600
C11 H11B 0.9600
C11 H11C 0.9600
C30 H30 0.9300
C30 C31 1.367(8)
C32 H32 0.9300
C32 C31 1.359(8)
C31 I3 2.098(6)
C6 C 1.74(2)
C6 C14 1.569(15)
C0AA H0AA 0.9600
C0AA H0AB 0.9600
C0AA H0AC 0.9600
C0AA C 1.53(3)
C HA 0.9700
C HB 0.9700
C14 H14A 0.9700
C14 H14B 0.9700
C14 C15 1.50(3)
C15 H15A 0.9600
C15 H15B 0.9600
C15 H15C 0.9600

loop_
_geom_torsion_atom_site_label_1
_geom_torsion_atom_site_label_2
_geom_torsion_atom_site_label_3
_geom_torsion_atom_site_label_4
_geom_torsion
I2 C25 C24 C23 176.7(4)
I2 C25 C26 C27 -176.0(4)
I1 C19 C20 C21 178.3(4)
I1 C19 C18 C17 -177.7(4)
O2 C22 C23 C24 -179.4(4)
O2 C22 C27 C26 -179.9(4)
C25 C24 C23 C22 -0.3(7)
C25 C26 C27 C22 -1.1(8)
C3 C2 C10 C11 84.9(7)
C3 C2 C1 C7 172.4(6)
C3 C2 C1 C6 -4.7(10)
C3 C4 C12 C13 -92.3(6)
C3 C4 C5 C9 -179.7(6)
C3 C4 C5 C6 -4.0(11)
O1 C16 C21 C20 179.8(5)
O1 C16 C17 C18 -178.9(5)
O1 C7 C1 C2 73.1(8)
O1 C7 C1 C6 -109.8(8)
O3 C9 C5 C4 85.4(8)
O3 C9 C5 C6 -90.4(8)
O3 C28 C33 C32 179.0(6)
O3 C28 C29 C30 -179.3(5)
C16 O1 C7 C1 -175.6(4)
C16 C21 C20 C19 -2.2(8)
C22 O2 C8 C3 175.1(4)
C2 C3 C4 C12 -176.3(5)
C2 C3 C4 C5 3.7(8)
C2 C3 C8 O2 89.3(6)
C2 C1 C6 C5 4.4(13)
C2 C1 C6 C -141.5(9)
C2 C1 C6 C14 164.2(9)
C7 O1 C16 C21 166.0(5)
C7 O1 C16 C17 -16.1(7)
C7 C1 C6 C5 -172.7(8)
C7 C1 C6 C 41.4(12)
C7 C1 C6 C14 -12.9(13)
C4 C3 C2 C10 -179.1(5)
C4 C3 C2 C1 0.6(9)
C4 C3 C8 O2 -85.3(6)
C4 C5 C6 C1 -0.1(13)
C4 C5 C6 C 145.4(10)
C4 C5 C6 C14 -159.6(9)
C10 C2 C1 C7 -7.9(10)
C10 C2 C1 C6 175.0(7)
C8 O2 C22 C23 0.6(7)
C8 O2 C22 C27 -179.6(4)
C8 C3 C2 C10 6.3(8)
C8 C3 C2 C1 -174.1(6)
C8 C3 C4 C12 -1.7(8)
C8 C3 C4 C5 178.3(5)
C24 C25 C26 C27 1.5(8)
C19 C18 C17 C16 0.9(9)
C23 C22 C27 C26 -0.1(7)
C26 C25 C24 C23 -0.8(8)
C27 C22 C23 C24 0.8(7)
C21 C16 C17 C18 -1.1(8)
C1 C2 C10 C11 -94.8(7)
C1 C6 C C0AA -111.9(12)
C1 C6 C14 C15 92.6(12)
C9 O3 C28 C33 -11.3(9)
C9 O3 C28 C29 166.2(5)
C9 C5 C6 C1 175.6(8)
C9 C5 C6 C -38.9(13)
C9 C5 C6 C14 16.0(13)
C20 C19 C18 C17 -1.3(9)
C12 C4 C5 C9 0.3(10)
C12 C4 C5 C6 176.0(7)
C5 C4 C12 C13 87.7(7)
C5 C6 C C0AA 100.9(12)
C5 C6 C14 C15 -107.4(12)
C18 C19 C20 C21 2.0(9)
C28 O3 C9 C5 -177.9(4)
C28 C33 C32 C31 -0.6(10)
C28 C29 C30 C31 0.8(9)
C17 C16 C21 C20 1.8(8)
C33 C28 C29 C30 -1.5(9)
C33 C32 C31 C30 -0.2(10)
C33 C32 C31 I3 179.5(5)
C29 C28 C33 C32 1.5(9)
C29 C30 C31 C32 0.1(9)
C29 C30 C31 I3 -179.6(4)
C C6 C14 C15 -6.8(14)
C14 C6 C C0AA -5.7(11)
